data_1516403
loop_
_publ_author_name
'Puntus, Lada N.'
'Lyssenko, Konstantin A.'
'Pekareva, Irina S.'
'B\"unzli, Jean-Claude G'

_publ_section_title
;
 Intermolecular interactions as actors in energy-transfer processes in
 lanthanide complexes with 2,2'-bipyridine.
;
_journal_issue 27
_journal_name_full 'The journal of physical chemistry. B'
_journal_page_first 9265
_journal_page_last 9277
_journal_paper_doi 10.1021/jp902390z
_journal_volume 113
_journal_year 2009
_chemical_formula_moiety 'C10 H16 Cl2 N2 O4 Tb, H2 O, Cl'
_chemical_formula_sum 'C10 H18 Cl3 N2 O5 Tb'
_chemical_formula_weight 511.53
_chemical_name_systematic
; 
 ? 
;
_space_group_IT_number 2
_symmetry_cell_setting triclinic
_symmetry_space_group_name_Hall '-P 1'
_symmetry_space_group_name_H-M 'P -1'
_atom_sites_solution_hydrogens geom
_atom_sites_solution_primary direct
_atom_sites_solution_secondary difmap
_audit_creation_method SHELXL-97
_cell_angle_alpha 89.275(5)
_cell_angle_beta 85.846(3)
_cell_angle_gamma 75.644(3)
_cell_formula_units_Z 2
_cell_length_a 6.9347(6)
_cell_length_b 10.9975(10)
_cell_length_c 11.4293(13)
_cell_measurement_reflns_used 565
_cell_measurement_temperature 100(2)
_cell_measurement_theta_max 29
_cell_measurement_theta_min 3
_cell_volume 842.20(14)
_computing_cell_refinement 'Bruker SAINT'
_computing_data_collection 'Bruker APEX II'
_computing_data_reduction 'Bruker SAINT'
_computing_molecular_graphics 'Bruker SHELXTL'
_computing_publication_material 'Bruker SHELXTL'
_computing_structure_refinement 'SHELXL-97 (Sheldrick, 1997)'
_computing_structure_solution 'SHELXS-97 (Sheldrick, 1997)'
_diffrn_ambient_temperature 100(2)
_diffrn_measured_fraction_theta_full 0.999
_diffrn_measured_fraction_theta_max 0.999
_diffrn_measurement_device_type 'Bruker APEX II CCD area detector''
_diffrn_measurement_method 'omega scans'
_diffrn_radiation_monochromator graphite
_diffrn_radiation_source 'fine-focus sealed tube'
_diffrn_radiation_type MoK\a
_diffrn_radiation_wavelength 0.71073
_diffrn_reflns_av_R_equivalents 0.0298
_diffrn_reflns_av_sigmaI/netI 0.0198
_diffrn_reflns_limit_h_max 9
_diffrn_reflns_limit_h_min -9
_diffrn_reflns_limit_k_max 15
_diffrn_reflns_limit_k_min -15
_diffrn_reflns_limit_l_max 15
_diffrn_reflns_limit_l_min -15
_diffrn_reflns_number 24653
_diffrn_reflns_theta_full 29.49
_diffrn_reflns_theta_max 29.49
_diffrn_reflns_theta_min 1.79
_exptl_absorpt_coefficient_mu 4.693
_exptl_absorpt_correction_T_max 0.560
_exptl_absorpt_correction_T_min 0.322
_exptl_absorpt_correction_type multi-scan
_exptl_absorpt_process_details SADABS
_exptl_crystal_colour colorless
_exptl_crystal_density_diffrn 2.017
_exptl_crystal_density_method 'not measured'
_exptl_crystal_description prism
_exptl_crystal_F_000 496
_exptl_crystal_size_max 0.25
_exptl_crystal_size_mid 0.22
_exptl_crystal_size_min 0.12
_refine_diff_density_max 0.986
_refine_diff_density_min -0.841
_refine_diff_density_rms 0.089
_refine_ls_extinction_method none
_refine_ls_goodness_of_fit_ref 1.023
_refine_ls_hydrogen_treatment mixed
_refine_ls_matrix_type full
_refine_ls_number_parameters 216
_refine_ls_number_reflns 4677
_refine_ls_number_restraints 0
_refine_ls_restrained_S_all 1.023
_refine_ls_R_factor_all 0.0168
_refine_ls_R_factor_gt 0.0153
_refine_ls_shift/su_max 0.003
_refine_ls_shift/su_mean 0.000
_refine_ls_structure_factor_coef Fsqd
_refine_ls_weighting_details 'calc w=1/[\s^2^(Fo^2^)+(0.0173P)^2^+0.5702P] where P=(Fo^2^+2Fc^2^)/3'
_refine_ls_weighting_scheme calc
_refine_ls_wR_factor_gt 0.0354
_refine_ls_wR_factor_ref 0.0360
_reflns_number_gt 4471
_reflns_number_total 4677
_reflns_threshold_expression I>2\s(I)
_cod_data_source_file jp902390z_si_001.cif
_cod_data_source_block 1tb
_cod_depositor_comments
;
The following automatic conversions were performed:

'_symmetry_cell_setting' value 'Triclinic' changed to 'triclinic'
according to
/usr/data/users/saulius/automatic-downloads/retrospective/ACS/lib/dictionaries/cif_core.dic
dictionary named 'cif_core.dic' version 2.4.2 from 2011-04-26.

Automatic conversion script
Id: cif_fix_values 2281 2013-09-26 08:29:07Z andrius 
;
_cod_database_code 1516403

loop_
_symmetry_equiv_pos_as_xyz
'x, y, z'
'-x, -y, -z'

loop_
_atom_site_label
_atom_site_type_symbol
_atom_site_fract_x
_atom_site_fract_y
_atom_site_fract_z
_atom_site_U_iso_or_equiv
_atom_site_adp_type
_atom_site_occupancy
_atom_site_symmetry_multiplicity
_atom_site_calc_flag
_atom_site_refinement_flags
Tb1 Tb 0.501132(11) 0.262804(7) 0.344563(7) 0.00762(3) Uani 1 1 d .
Cl1 Cl 0.17521(6) 0.32422(4) 0.21840(4) 0.01219(8) Uani 1 1 d .
O1 O 0.2858(2) 0.13405(13) 0.41077(12) 0.0133(3) Uani 1 1 d .
H1OA H 0.3026 0.0889 0.4718 0.030(7) Uiso 1 1 d R
H1OB H 0.2275 0.0948 0.3672 0.048(9) Uiso 1 1 d R
C1 C 0.7095(3) 0.23540(17) 0.06198(16) 0.0111(3) Uani 1 1 d .
C1' C 0.6924(3) 0.10570(17) 0.08801(15) 0.0109(3) Uani 1 1 d .
Cl2 Cl 0.41586(6) 0.30341(4) 0.58338(4) 0.01297(8) Uani 1 1 d .
O2 O 0.79401(19) 0.32918(13) 0.38580(12) 0.0144(3) Uani 1 1 d .
H2OA H 0.8368 0.3294 0.4536 0.037(8) Uiso 1 1 d R
H2OB H 0.8911 0.3306 0.3368 0.030(7) Uiso 1 1 d R
N2 N 0.6635(2) 0.31854(15) 0.15219(13) 0.0112(3) Uani 1 1 d .
N2' N 0.6144(2) 0.08544(14) 0.19663(13) 0.0108(3) Uani 1 1 d .
Cl3 Cl 0.90694(6) 0.06581(4) 0.68726(4) 0.01349(8) Uani 1 1 d .
O3 O 0.71302(19) 0.08430(12) 0.44155(11) 0.0129(2) Uani 1 1 d .
H3OB H 0.8203 0.0529 0.4006 0.043(9) Uiso 1 1 d R
H3OA H 0.7586 0.0985 0.5056 0.038(8) Uiso 1 1 d R
C3 C 0.6873(3) 0.43477(18) 0.13274(17) 0.0132(3) Uani 1 1 d .
H3 H 0.660(4) 0.490(2) 0.195(2) 0.016(6) Uiso 1 1 d .
C3' C 0.5997(3) -0.03169(17) 0.22279(16) 0.0124(3) Uani 1 1 d .
H3' H 0.5445 -0.0463 0.2986 0.015 Uiso 1 1 calc R
O4 O 0.39815(19) 0.48211(12) 0.35521(12) 0.0134(3) Uani 1 1 d .
H4OA H 0.4596 0.5335 0.3793 0.039(8) Uiso 1 1 d R
H4OB H 0.2804 0.5284 0.3613 0.022(7) Uiso 1 1 d R
C4 C 0.7531(3) 0.47456(18) 0.02473(17) 0.0150(4) Uani 1 1 d .
H4 H 0.769(4) 0.561(2) 0.019(2) 0.016(6) Uiso 1 1 d .
C4' C 0.6605(3) -0.13230(18) 0.14539(17) 0.0144(3) Uani 1 1 d .
H4' H 0.6479 -0.2136 0.1678 0.017 Uiso 1 1 calc R
O5 O -0.0559(2) 0.33412(13) 0.60570(13) 0.0165(3) Uani 1 1 d .
H5OA H 0.0660 0.3348 0.6054 0.031(8) Uiso 1 1 d R
H5OB H -0.0608 0.2637 0.6349 0.035(8) Uiso 1 1 d R
C5 C 0.7951(3) 0.3904(2) -0.06796(17) 0.0172(4) Uani 1 1 d .
H5 H 0.835(4) 0.415(3) -0.144(2) 0.027(7) Uiso 1 1 d .
C5' C 0.7402(3) -0.11116(18) 0.03430(17) 0.0151(4) Uani 1 1 d .
H5' H 0.7827 -0.1779 -0.0210 0.018 Uiso 1 1 calc R
C6 C 0.7730(3) 0.26951(19) -0.04953(17) 0.0159(4) Uani 1 1 d .
H6 H 0.796(4) 0.212(2) -0.110(2) 0.017(6) Uiso 1 1 d .
C6' C 0.7568(3) 0.00865(18) 0.00539(16) 0.0139(3) Uani 1 1 d .
H6' H 0.8116 0.0249 -0.0701 0.017 Uiso 1 1 calc R

loop_
_atom_site_aniso_label
_atom_site_aniso_U_11
_atom_site_aniso_U_22
_atom_site_aniso_U_33
_atom_site_aniso_U_23
_atom_site_aniso_U_13
_atom_site_aniso_U_12
Tb1 0.00817(4) 0.00725(4) 0.00749(4) -0.00043(3) 0.00007(3) -0.00218(3)
Cl1 0.01061(17) 0.0144(2) 0.01177(19) 0.00134(15) -0.00190(14) -0.00322(15)
O1 0.0168(6) 0.0147(6) 0.0111(6) 0.0022(5) -0.0031(5) -0.0087(5)
C1 0.0093(7) 0.0133(8) 0.0102(8) 0.0009(6) -0.0014(6) -0.0016(6)
C1' 0.0090(7) 0.0137(8) 0.0097(8) -0.0003(6) -0.0021(6) -0.0018(6)
Cl2 0.01463(19) 0.0141(2) 0.01095(19) -0.00273(15) 0.00135(15) -0.00556(15)
O2 0.0111(6) 0.0219(7) 0.0118(6) -0.0002(5) -0.0006(5) -0.0074(5)
N2 0.0102(6) 0.0139(7) 0.0093(7) 0.0010(6) -0.0002(5) -0.0028(6)
N2' 0.0103(6) 0.0113(7) 0.0105(7) -0.0008(5) -0.0011(5) -0.0018(5)
Cl3 0.01360(18) 0.0149(2) 0.01206(19) -0.00256(15) -0.00124(15) -0.00354(15)
O3 0.0127(6) 0.0140(6) 0.0110(6) -0.0015(5) -0.0017(5) -0.0010(5)
C3 0.0133(8) 0.0127(8) 0.0136(8) 0.0007(7) -0.0007(6) -0.0031(7)
C3' 0.0130(8) 0.0124(8) 0.0121(8) 0.0001(6) -0.0015(6) -0.0034(6)
O4 0.0112(6) 0.0100(6) 0.0189(7) -0.0023(5) -0.0016(5) -0.0022(5)
C4 0.0131(8) 0.0155(9) 0.0164(9) 0.0044(7) -0.0007(7) -0.0038(7)
C4' 0.0163(8) 0.0120(8) 0.0151(9) -0.0013(7) -0.0029(7) -0.0032(7)
O5 0.0127(6) 0.0157(7) 0.0206(7) 0.0007(5) -0.0019(5) -0.0024(5)
C5 0.0186(9) 0.0213(10) 0.0111(8) 0.0046(7) 0.0004(7) -0.0044(8)
C5' 0.0132(8) 0.0159(9) 0.0155(9) -0.0053(7) -0.0021(7) -0.0013(7)
C6 0.0180(9) 0.0184(9) 0.0102(8) 0.0005(7) 0.0010(7) -0.0032(7)
C6' 0.0128(8) 0.0169(9) 0.0114(8) -0.0019(7) -0.0003(6) -0.0024(7)

loop_
_atom_type_symbol
_atom_type_description
_atom_type_scat_dispersion_real
_atom_type_scat_dispersion_imag
_atom_type_scat_source
C C 0.0033 0.0016 'International Tables Vol C Tables 4.2.6.8 and 6.1.1.4'
H H 0.0000 0.0000 'International Tables Vol C Tables 4.2.6.8 and 6.1.1.4'
N N 0.0061 0.0033 'International Tables Vol C Tables 4.2.6.8 and 6.1.1.4'
O O 0.0106 0.0060 'International Tables Vol C Tables 4.2.6.8 and 6.1.1.4'
Cl Cl 0.1484 0.1585 'International Tables Vol C Tables 4.2.6.8 and 6.1.1.4'
Tb Tb -0.1723 4.1537 'International Tables Vol C Tables 4.2.6.8 and 6.1.1.4'

loop_
_geom_angle_atom_site_label_1
_geom_angle_atom_site_label_2
_geom_angle_atom_site_label_3
_geom_angle
O4 Tb1 O1 121.72(5)
O4 Tb1 O2 74.93(5)
O1 Tb1 O2 144.21(5)
O4 Tb1 O3 140.72(4)
O1 Tb1 O3 74.50(5)
O2 Tb1 O3 74.58(5)
O4 Tb1 N2 80.02(5)
O1 Tb1 N2 138.09(5)
O2 Tb1 N2 71.72(5)
O3 Tb1 N2 112.66(5)
O4 Tb1 N2' 141.13(5)
O1 Tb1 N2' 80.51(5)
O2 Tb1 N2' 106.38(5)
O3 Tb1 N2' 72.01(5)
N2 Tb1 N2' 64.54(5)
O4 Tb1 Cl1 75.31(3)
O1 Tb1 Cl1 72.52(3)
O2 Tb1 Cl1 142.31(3)
O3 Tb1 Cl1 141.51(3)
N2 Tb1 Cl1 80.81(4)
N2' Tb1 Cl1 83.42(4)
O4 Tb1 Cl2 78.10(3)
O1 Tb1 Cl2 72.46(3)
O2 Tb1 Cl2 81.88(3)
O3 Tb1 Cl2 73.61(3)
N2 Tb1 Cl2 149.26(4)
N2' Tb1 Cl2 140.72(4)
Cl1 Tb1 Cl2 113.726(14)
Tb1 O1 H1OA 123.4
Tb1 O1 H1OB 125.6
H1OA O1 H1OB 103.5
N2 C1 C6 121.57(17)
N2 C1 C1' 116.74(15)
C6 C1 C1' 121.68(17)
N2' C1' C6' 121.60(17)
N2' C1' C1 116.66(15)
C6' C1' C1 121.72(16)
Tb1 O2 H2OA 124.5
Tb1 O2 H2OB 125.5
H2OA O2 H2OB 106.7
C3 N2 C1 118.06(16)
C3 N2 Tb1 121.10(12)
C1 N2 Tb1 120.49(12)
C3' N2' C1' 117.76(16)
C3' N2' Tb1 121.40(12)
C1' N2' Tb1 120.84(12)
Tb1 O3 H3OB 112.1
Tb1 O3 H3OA 117.5
H3OB O3 H3OA 100.8
N2 C3 C4 123.48(18)
N2 C3 H3 117.3(15)
C4 C3 H3 119.2(15)
N2' C3' C4' 123.76(17)
N2' C3' H3' 118.1
C4' C3' H3' 118.1
Tb1 O4 H4OA 128.9
Tb1 O4 H4OB 128.4
H4OA O4 H4OB 99.2
C5 C4 C3 118.33(18)
C5 C4 H4 123.5(14)
C3 C4 H4 118.2(14)
C3' C4' C5' 118.30(18)
C3' C4' H4' 120.8
C5' C4' H4' 120.8
H5OA O5 H5OB 104.3
C6 C5 C4 119.12(18)
C6 C5 H5 120.1(17)
C4 C5 H5 120.8(17)
C6' C5' C4' 118.97(17)
C6' C5' H5' 120.5
C4' C5' H5' 120.5
C5 C6 C1 119.41(18)
C5 C6 H6 121.1(16)
C1 C6 H6 119.5(16)
C5' C6' C1' 119.60(17)
C5' C6' H6' 120.2
C1' C6' H6' 120.2

loop_
_geom_bond_atom_site_label_1
_geom_bond_atom_site_label_2
_geom_bond_distance
Tb1 O4 2.3415(13)
Tb1 O1 2.3803(13)
Tb1 O2 2.4006(13)
Tb1 O3 2.4478(13)
Tb1 N2 2.5352(15)
Tb1 N2' 2.5321(15)
Tb1 Cl1 2.7082(5)
Tb1 Cl2 2.7687(5)
O1 H1OA 0.8488
O1 H1OB 0.8482
C1 N2 1.354(2)
C1 C6 1.396(3)
C1 C1' 1.485(3)
C1' N2' 1.356(2)
C1' C6' 1.399(2)
O2 H2OA 0.8500
O2 H2OB 0.8471
N2 C3 1.343(2)
N2' C3' 1.345(2)
O3 H3OB 0.8471
O3 H3OA 0.8496
C3 C4 1.388(3)
C3 H3 0.92(3)
C3' C4' 1.387(3)
C3' H3' 0.9500
O4 H4OA 0.8471
O4 H4OB 0.8470
C4 C5 1.382(3)
C4 H4 0.99(2)
C4' C5' 1.388(3)
C4' H4' 0.9500
O5 H5OA 0.8469
O5 H5OB 0.8466
C5 C6 1.388(3)
C5 H5 0.95(3)
C5' C6' 1.385(3)
C5' H5' 0.9500
C6 H6 0.92(3)
C6' H6' 0.9500

loop_
_geom_hbond_atom_site_label_D
_geom_hbond_atom_site_label_H
_geom_hbond_atom_site_label_A
_geom_hbond_distance_DH
_geom_hbond_distance_HA
_geom_hbond_distance_DA
_geom_hbond_angle_DHA
_geom_hbond_site_symmetry_A
O1 H1OA O3 0.85 2.16 2.9163(19) 148 2_656
O1 H1OB Cl3 0.85 2.30 3.0998(15) 157 2_656
O2 H2OA O5 0.85 1.95 2.795(2) 177 1_655
O2 H2OB Cl1 0.85 2.29 3.1385(15) 174 1_655
O3 H3OB Cl3 0.85 2.20 3.0299(14) 168 2_756
O3 H3OA Cl3 0.85 2.37 3.1833(14) 161 1_555
O4 H4OA Cl2 0.85 2.23 3.0662(14) 168 2_666
O4 H4OB O5 0.85 1.90 2.722(2) 163 2_566
O5 H5OA Cl2 0.85 2.36 3.1961(15) 170 1_555
O5 H5OB Cl3 0.85 2.31 3.1488(15) 171 1_455
